data_7217274
loop_
_publ_author_name
'Galkina, Irina'
'Tufatullin, Artem'
'Krivolapov, Dmitry'
'Bakhtiyarova, Yuliya'
'Chubukaeva, Dinara'
'Stakheev, Vitaly'
'Galkin, Vladimir'
'Cherkasov, Rafael'
'B\"uchner, Bernd'
'Kataeva, Olga'

_publ_section_title
;
 Crystal structure of phosphonium carboxylate complexes. The role of the
 metal coordination geometry, ligand conformation and hydrogen bonding
;
_journal_issue 38
_journal_name_full CrystEngComm
_journal_page_first 9010
_journal_paper_doi 10.1039/C4CE01361A
_journal_volume 16
_journal_year 2014
_chemical_formula_moiety 'C32 H32 Cl2 O4 P2 Zn, 2(C2 H6 O)'
_chemical_formula_sum 'C36 H44 Cl2 O6 P2 Zn'
_chemical_formula_weight 770.92
_chemical_name_systematic
; 
 ? 
;
_space_group_IT_number 15
_symmetry_cell_setting monoclinic
_symmetry_space_group_name_Hall '-C 2yc'
_symmetry_space_group_name_H-M 'C 1 2/c 1'
_atom_sites_solution_hydrogens geom
_atom_sites_solution_primary direct
_atom_sites_solution_secondary difmap
_audit_creation_method SHELXL-97
_cell_angle_alpha 90.00
_cell_angle_beta 90.216(2)
_cell_angle_gamma 90.00
_cell_formula_units_Z 4
_cell_length_a 13.451(2)
_cell_length_b 12.557(2)
_cell_length_c 22.015(3)
_cell_measurement_reflns_used 9973
_cell_measurement_temperature 293(2)
_cell_measurement_theta_max 28.22
_cell_measurement_theta_min 2.22
_cell_volume 3718.4(10)
_computing_cell_refinement 'APEX2  v2, 1-4  (Bruker AXS, 2005-2007)'
_computing_data_collection 'APEX2  v2, 1-4  (Bruker AXS, 2005-2007)'
_computing_data_reduction 'SAINT NT v6.0 (Bruker AXS, 2003)'
_computing_molecular_graphics 'ORTEP-3 for Windows (Farrugia, 1997), SCHAKAL (Keller, 1997)'
_computing_publication_material 'SHELXL97 (Sheldrick, 1997), WinGX (Farrugia 1999), enCIFer (Allen et al. 2004)'
_computing_structure_refinement 'SHELXL-97 (Sheldrick, 1997), WinGX (Farrugia 1999), PLATON (Spek 2005)'
_computing_structure_solution 'SHELXS-97 (Sheldrick, 2008), SIR2004 (Burla et al., 2005)'
_diffrn_ambient_temperature 293(2)
_diffrn_measured_fraction_theta_full 0.999
_diffrn_measured_fraction_theta_max 0.999
_diffrn_measurement_device 'Bruker Smart Apex II CCD'
_diffrn_measurement_device_type 'CCD area detector'
_diffrn_measurement_method 'omega scans'
_diffrn_radiation_monochromator graphite
_diffrn_radiation_source 'fine-focus sealed tube'
_diffrn_radiation_type MoK\a
_diffrn_radiation_wavelength 0.71073
_diffrn_reflns_av_R_equivalents 0.0617
_diffrn_reflns_av_sigmaI/netI 0.0341
_diffrn_reflns_limit_h_max 16
_diffrn_reflns_limit_h_min -17
_diffrn_reflns_limit_k_max 16
_diffrn_reflns_limit_k_min -16
_diffrn_reflns_limit_l_max 26
_diffrn_reflns_limit_l_min -28
_diffrn_reflns_number 17903
_diffrn_reflns_theta_full 27.00
_diffrn_reflns_theta_max 27.00
_diffrn_reflns_theta_min 2.22
_exptl_absorpt_coefficient_mu 0.933
_exptl_absorpt_correction_T_max 0.8282
_exptl_absorpt_correction_T_min 0.7736
_exptl_absorpt_correction_type multi-scan
_exptl_absorpt_process_details 'SADABS version 2.10 (Sheldrick,Bruker AXS Inc.)'
_exptl_crystal_colour colorless
_exptl_crystal_density_diffrn 1.377
_exptl_crystal_density_method 'not measured'
_exptl_crystal_description block
_exptl_crystal_F_000 1608
_exptl_crystal_size_max 0.29
_exptl_crystal_size_mid 0.23
_exptl_crystal_size_min 0.21
_refine_diff_density_max 0.560
_refine_diff_density_min -0.404
_refine_diff_density_rms 0.056
_refine_ls_extinction_method none
_refine_ls_goodness_of_fit_ref 1.006
_refine_ls_hydrogen_treatment mixed
_refine_ls_matrix_type full
_refine_ls_number_parameters 253
_refine_ls_number_reflns 4058
_refine_ls_number_restraints 39
_refine_ls_restrained_S_all 1.015
_refine_ls_R_factor_all 0.0472
_refine_ls_R_factor_gt 0.0421
_refine_ls_shift/su_max 0.001
_refine_ls_shift/su_mean 0.000
_refine_ls_structure_factor_coef Fsqd
_refine_ls_weighting_details 'calc w=1/[\s^2^(Fo^2^)+(0.0687P)^2^+5.0719P] where P=(Fo^2^+2Fc^2^)/3'
_refine_ls_weighting_scheme calc
_refine_ls_wR_factor_gt 0.1226
_refine_ls_wR_factor_ref 0.1264
_reflns_number_gt 3587
_reflns_number_total 4058
_reflns_threshold_expression >2sigma(I)
_cod_data_source_file c4ce01361a2.cif
_cod_data_source_block shelxl
_cod_depositor_comments 'Adding full bibliography for 7217262--7217274.cif.'
_cod_original_sg_symbol_H-M C2/c
_cod_database_code 7217274

loop_
_symmetry_equiv_pos_as_xyz
'x, y, z'
'-x, y, -z+1/2'
'x+1/2, y+1/2, z'
'-x+1/2, y+1/2, -z+1/2'
'-x, -y, -z'
'x, -y, z-1/2'
'-x+1/2, -y+1/2, -z'
'x+1/2, -y+1/2, z-1/2'

loop_
_atom_site_label
_atom_site_type_symbol
_atom_site_fract_x
_atom_site_fract_y
_atom_site_fract_z
_atom_site_U_iso_or_equiv
_atom_site_adp_type
_atom_site_occupancy
_atom_site_symmetry_multiplicity
_atom_site_calc_flag
_atom_site_refinement_flags
_atom_site_disorder_assembly
_atom_site_disorder_group
Zn1 Zn 1.0000 0.50592(3) 0.2500 0.04033(14) Uani 1 2 d S . .
Cl1 Cl 0.95429(6) 0.42552(6) 0.16399(4) 0.0632(2) Uani 1 1 d . . .
C1 C 1.18211(19) 0.59053(19) 0.20538(11) 0.0433(5) Uani 1 1 d . . .
O1 O 1.09993(13) 0.61720(13) 0.22906(8) 0.0451(4) Uani 1 1 d . . .
O2 O 1.21098(18) 0.49887(15) 0.19857(11) 0.0635(6) Uani 1 1 d . . .
C2 C 1.2469(2) 0.6825(2) 0.18488(14) 0.0515(6) Uani 1 1 d . . .
H2A H 1.2503 0.6810 0.1409 0.062 Uiso 1 1 calc R . .
H2B H 1.3137 0.6707 0.2003 0.062 Uiso 1 1 calc R . .
C3 C 1.21402(19) 0.7935(2) 0.20422(13) 0.0476(6) Uani 1 1 d . A .
H3A H 1.2678 0.8424 0.1951 0.057 Uiso 1 1 calc R . .
H3B H 1.2061 0.7929 0.2480 0.057 Uiso 1 1 calc R . .
P4 P 1.10128(5) 0.84763(5) 0.17146(3) 0.03802(16) Uani 1 1 d D . .
C4 C 0.99099(17) 0.82191(19) 0.21593(10) 0.0375(5) Uani 1 1 d . . .
H4A H 0.9415 0.8756 0.2064 0.045 Uiso 1 1 calc R . .
H4B H 0.9640 0.7533 0.2042 0.045 Uiso 1 1 calc R . .
C5A C 1.0882(14) 0.7802(13) 0.0996(4) 0.0502(13) Uani 0.288(7) 1 d PD A 1
C6A C 1.027(2) 0.6951(15) 0.0841(15) 0.0644(13) Uani 0.288(7) 1 d PD A 1
H6AA H 0.9879 0.6704 0.1158 0.077 Uiso 0.288(7) 1 calc PR A 1
C7A C 1.0141(19) 0.640(2) 0.0299(12) 0.093(2) Uani 0.288(7) 1 d PD A 1
H7AA H 0.9713 0.5834 0.0227 0.111 Uiso 0.288(7) 1 calc PR A 1
C8A C 1.0780(15) 0.6875(15) -0.0115(13) 0.113(3) Uani 0.288(7) 1 d PD A 1
H8AA H 1.0774 0.6581 -0.0503 0.136 Uiso 0.288(7) 1 calc PR A 1
C9A C 1.1424(14) 0.7724(15) -0.0032(5) 0.111(3) Uani 0.288(7) 1 d PD A 1
H9AA H 1.1812 0.7970 -0.0351 0.133 Uiso 0.288(7) 1 calc PR A 1
C10A C 1.1481(12) 0.8200(13) 0.0536(5) 0.0805(18) Uani 0.288(7) 1 d PD A 1
H10A H 1.1909 0.8769 0.0607 0.097 Uiso 0.288(7) 1 calc PR A 1
C5B C 1.0761(5) 0.8000(5) 0.09569(16) 0.0502(13) Uani 0.712(7) 1 d PD A 2
C6B C 1.0415(7) 0.6963(6) 0.0910(5) 0.0644(13) Uani 0.712(7) 1 d PD A 2
H6BA H 1.0298 0.6536 0.1248 0.077 Uiso 0.712(7) 1 calc PR A 2
C7B C 1.0257(7) 0.6612(7) 0.0321(4) 0.093(2) Uani 0.712(7) 1 d PD A 2
H7BA H 1.0025 0.5920 0.0271 0.111 Uiso 0.712(7) 1 calc PR A 2
C8B C 1.0414(6) 0.7204(6) -0.0200(4) 0.113(3) Uani 0.712(7) 1 d PD A 2
H8BA H 1.0292 0.6921 -0.0584 0.136 Uiso 0.712(7) 1 calc PR A 2
C9B C 1.0759(5) 0.8230(7) -0.0128(2) 0.111(3) Uani 0.712(7) 1 d PD A 2
H9BA H 1.0877 0.8653 -0.0467 0.133 Uiso 0.712(7) 1 calc PR A 2
C10B C 1.0930(5) 0.8632(5) 0.04476(18) 0.0805(18) Uani 0.712(7) 1 d PD A 2
H10B H 1.1159 0.9326 0.0495 0.097 Uiso 0.712(7) 1 calc PR A 2
C11A C 1.1139(6) 0.9902(2) 0.1683(4) 0.0401(10) Uani 0.689(13) 1 d PD A 1
C12A C 1.0367(5) 1.0611(4) 0.1790(4) 0.0614(18) Uani 0.689(13) 1 d PD A 1
H12A H 0.9744 1.0342 0.1889 0.074 Uiso 0.689(13) 1 calc PR A 1
C13A C 1.0491(5) 1.1705(5) 0.1754(4) 0.077(2) Uani 0.689(13) 1 d PD A 1
H13A H 0.9962 1.2164 0.1825 0.092 Uiso 0.689(13) 1 calc PR A 1
C14A C 1.1420(6) 1.2094(9) 0.1612(4) 0.0587(15) Uani 0.689(13) 1 d PD A 1
H14A H 1.1515 1.2827 0.1596 0.070 Uiso 0.689(13) 1 calc PR A 1
C15A C 1.2212(10) 1.1432(13) 0.1492(5) 0.0598(17) Uani 0.689(13) 1 d PD A 1
H15A H 1.2829 1.1706 0.1385 0.072 Uiso 0.689(13) 1 calc PR A 1
C16A C 1.2055(8) 1.0341(14) 0.1535(5) 0.0526(16) Uani 0.689(13) 1 d PD A 1
H16A H 1.2586 0.9885 0.1461 0.063 Uiso 0.689(13) 1 calc PR A 1
C11B C 1.1227(12) 0.9879(4) 0.1611(9) 0.0401(10) Uani 0.311(13) 1 d PD A 2
C12B C 1.0331(12) 1.0409(10) 0.1522(8) 0.0614(18) Uani 0.311(13) 1 d PD A 2
H12B H 0.9726 1.0052 0.1504 0.074 Uiso 0.311(13) 1 calc PR A 2
C13B C 1.0402(14) 1.1505(10) 0.1462(9) 0.077(2) Uani 0.311(13) 1 d PD A 2
H13B H 0.9811 1.1876 0.1402 0.092 Uiso 0.311(13) 1 calc PR A 2
C14B C 1.1267(15) 1.210(2) 0.1484(9) 0.0587(15) Uani 0.311(13) 1 d PD A 2
H14B H 1.1284 1.2835 0.1442 0.070 Uiso 0.311(13) 1 calc PR A 2
C15B C 1.211(3) 1.148(3) 0.1573(12) 0.0598(17) Uani 0.311(13) 1 d PD A 2
H15B H 1.2711 1.1839 0.1590 0.072 Uiso 0.311(13) 1 calc PR A 2
C16B C 1.2146(18) 1.038(3) 0.1640(14) 0.0526(16) Uani 0.311(13) 1 d PD A 2
H16B H 1.2737 1.0010 0.1699 0.063 Uiso 0.311(13) 1 calc PR A 2
O17 O 1.3351(3) 0.4131(4) 0.11680(15) 0.1315(16) Uani 1 1 d . . .
H17 H 1.2865 0.4370 0.1346 0.197 Uiso 1 1 calc R . .
C17 C 1.3127(5) 0.3981(6) 0.0585(3) 0.133(2) Uani 1 1 d D . .
H17A H 1.3132 0.3220 0.0508 0.159 Uiso 1 1 calc R . .
H17B H 1.3654 0.4292 0.0344 0.159 Uiso 1 1 calc R . .
C18 C 1.2186(5) 0.4403(8) 0.0363(3) 0.192(4) Uani 1 1 d D . .
H18A H 1.2062 0.4140 -0.0040 0.288 Uiso 1 1 calc R . .
H18B H 1.2216 0.5166 0.0354 0.288 Uiso 1 1 calc R . .
H18C H 1.1659 0.4180 0.0627 0.288 Uiso 1 1 calc R . .

loop_
_atom_site_aniso_label
_atom_site_aniso_U_11
_atom_site_aniso_U_22
_atom_site_aniso_U_33
_atom_site_aniso_U_23
_atom_site_aniso_U_13
_atom_site_aniso_U_12
Zn1 0.0438(2) 0.0259(2) 0.0513(3) 0.000 0.00309(17) 0.000
Cl1 0.0587(4) 0.0593(4) 0.0716(5) -0.0274(4) -0.0025(3) 0.0032(3)
C1 0.0491(13) 0.0342(12) 0.0467(13) 0.0003(10) 0.0033(10) 0.0015(10)
O1 0.0460(9) 0.0320(9) 0.0574(11) 0.0002(7) 0.0092(8) -0.0034(7)
O2 0.0702(14) 0.0383(11) 0.0821(15) -0.0001(9) 0.0143(11) 0.0095(9)
C2 0.0449(13) 0.0412(14) 0.0685(17) 0.0033(12) 0.0128(12) 0.0011(11)
C3 0.0440(13) 0.0369(13) 0.0621(16) 0.0045(11) 0.0016(11) -0.0054(10)
P4 0.0444(3) 0.0347(3) 0.0349(3) -0.0006(2) 0.0011(2) -0.0066(2)
C4 0.0403(11) 0.0354(12) 0.0367(12) 0.0029(9) -0.0014(9) -0.0032(9)
C5A 0.058(2) 0.054(3) 0.0391(14) -0.0092(16) 0.0022(13) 0.001(2)
C6A 0.082(4) 0.0562(18) 0.054(3) -0.0177(16) -0.022(2) 0.004(2)
C7A 0.118(4) 0.075(5) 0.085(3) -0.051(3) -0.030(3) -0.003(3)
C8A 0.144(8) 0.140(7) 0.055(4) -0.045(5) -0.014(4) 0.010(6)
C9A 0.133(7) 0.161(8) 0.038(2) -0.012(3) 0.008(3) -0.027(5)
C10A 0.099(5) 0.103(5) 0.040(2) -0.006(2) 0.009(3) -0.028(3)
C5B 0.058(2) 0.054(3) 0.0391(14) -0.0092(16) 0.0022(13) 0.001(2)
C6B 0.082(4) 0.0562(18) 0.054(3) -0.0177(16) -0.022(2) 0.004(2)
C7B 0.118(4) 0.075(5) 0.085(3) -0.051(3) -0.030(3) -0.003(3)
C8B 0.144(8) 0.140(7) 0.055(4) -0.045(5) -0.014(4) 0.010(6)
C9B 0.133(7) 0.161(8) 0.038(2) -0.012(3) 0.008(3) -0.027(5)
C10B 0.099(5) 0.103(5) 0.040(2) -0.006(2) 0.009(3) -0.028(3)
C11A 0.0487(18) 0.0361(12) 0.035(2) 0.0049(10) -0.0024(16) -0.0042(10)
C12A 0.0485(18) 0.032(2) 0.104(6) 0.006(3) -0.004(3) -0.0051(18)
C13A 0.063(3) 0.033(2) 0.134(7) 0.013(3) -0.005(4) 0.003(2)
C14A 0.063(3) 0.0410(15) 0.072(4) 0.022(3) -0.019(2) -0.003(2)
C15A 0.058(3) 0.048(2) 0.074(4) 0.007(3) 0.000(3) -0.014(2)
C16A 0.050(2) 0.0417(19) 0.066(5) 0.001(3) -0.004(2) -0.0065(18)
C11B 0.0487(18) 0.0361(12) 0.035(2) 0.0049(10) -0.0024(16) -0.0042(10)
C12B 0.0485(18) 0.032(2) 0.104(6) 0.006(3) -0.004(3) -0.0051(18)
C13B 0.063(3) 0.033(2) 0.134(7) 0.013(3) -0.005(4) 0.003(2)
C14B 0.063(3) 0.0410(15) 0.072(4) 0.022(3) -0.019(2) -0.003(2)
C15B 0.058(3) 0.048(2) 0.074(4) 0.007(3) 0.000(3) -0.014(2)
C16B 0.050(2) 0.0417(19) 0.066(5) 0.001(3) -0.004(2) -0.0065(18)
O17 0.089(2) 0.223(5) 0.083(2) -0.050(2) -0.0191(16) 0.055(3)
C17 0.141(5) 0.144(6) 0.114(5) 0.021(4) -0.006(4) 0.000(4)
C18 0.147(6) 0.300(12) 0.129(6) 0.040(7) -0.017(5) -0.036(8)

loop_
_atom_type_symbol
_atom_type_description
_atom_type_scat_dispersion_real
_atom_type_scat_dispersion_imag
_atom_type_scat_source
C C 0.0033 0.0016 'International Tables Vol C Tables 4.2.6.8 and 6.1.1.4'
H H 0.0000 0.0000 'International Tables Vol C Tables 4.2.6.8 and 6.1.1.4'
O O 0.0106 0.0060 'International Tables Vol C Tables 4.2.6.8 and 6.1.1.4'
P P 0.1023 0.0942 'International Tables Vol C Tables 4.2.6.8 and 6.1.1.4'
Cl Cl 0.1484 0.1585 'International Tables Vol C Tables 4.2.6.8 and 6.1.1.4'
Zn Zn 0.2839 1.4301 'International Tables Vol C Tables 4.2.6.8 and 6.1.1.4'

loop_
_geom_angle_atom_site_label_1
_geom_angle_atom_site_label_2
_geom_angle_atom_site_label_3
_geom_angle
_geom_angle_site_symmetry_1
_geom_angle_site_symmetry_3
O1 Zn1 O1 91.02(10) . 2_755
O1 Zn1 Cl1 107.75(6) . .
O1 Zn1 Cl1 109.24(6) 2_755 .
O1 Zn1 Cl1 109.24(6) . 2_755
O1 Zn1 Cl1 107.75(6) 2_755 2_755
Cl1 Zn1 Cl1 126.17(5) . 2_755
O2 C1 O1 125.1(2) . .
O2 C1 C2 119.8(2) . .
O1 C1 C2 115.1(2) . .
C1 O1 Zn1 119.93(16) . .
C1 C2 C3 116.5(2) . .
C1 C2 H2A 108.2 . .
C3 C2 H2A 108.2 . .
C1 C2 H2B 108.2 . .
C3 C2 H2B 108.2 . .
H2A C2 H2B 107.3 . .
C2 C3 P4 118.4(2) . .
C2 C3 H3A 107.7 . .
P4 C3 H3A 107.7 . .
C2 C3 H3B 107.7 . .
P4 C3 H3B 107.7 . .
H3A C3 H3B 107.1 . .
C11B P4 C11A 6.4(9) . .
C11B P4 C5B 103.7(7) . .
C11A P4 C5B 108.1(3) . .
C11B P4 C5A 111.3(8) . .
C11A P4 C5A 116.2(6) . .
C5B P4 C5A 9.8(8) . .
C11B P4 C3 106.5(5) . .
C11A P4 C3 108.1(2) . .
C5B P4 C3 113.5(2) . .
C5A P4 C3 104.6(7) . .
C11B P4 C4 112.0(6) . .
C11A P4 C4 106.0(3) . .
C5B P4 C4 106.9(2) . .
C5A P4 C4 108.3(5) . .
C3 P4 C4 113.88(11) . .
C4 C4 P4 114.0(2) 2_755 .
C4 C4 H4A 108.8 2_755 .
P4 C4 H4A 108.8 . .
C4 C4 H4B 108.8 2_755 .
P4 C4 H4B 108.8 . .
H4A C4 H4B 107.7 . .
C10A C5A C6A 116.2(15) . .
C10A C5A P4 114.5(8) . .
C6A C5A P4 129.3(15) . .
C7A C6A C5A 132(3) . .
C7A C6A H6AA 114.1 . .
C5A C6A H6AA 114.1 . .
C8A C7A C6A 106(3) . .
C8A C7A H7AA 127.0 . .
C6A C7A H7AA 127.0 . .
C9A C8A C7A 129(2) . .
C9A C8A H8AA 115.4 . .
C7A C8A H8AA 115.4 . .
C8A C9A C10A 118.9(17) . .
C8A C9A H9AA 120.6 . .
C10A C9A H9AA 120.6 . .
C9A C10A C5A 118.1(11) . .
C9A C10A H10A 120.9 . .
C5A C10A H10A 120.9 . .
C6B C5B C10B 122.1(5) . .
C6B C5B P4 116.2(5) . .
C10B C5B P4 121.7(4) . .
C7B C6B C5B 114.7(8) . .
C7B C6B H6BA 122.6 . .
C5B C6B H6BA 122.6 . .
C8B C7B C6B 125.6(8) . .
C8B C7B H7BA 117.2 . .
C6B C7B H7BA 117.2 . .
C9B C8B C7B 117.3(7) . .
C9B C8B H8BA 121.4 . .
C7B C8B H8BA 121.4 . .
C8B C9B C10B 120.1(6) . .
C8B C9B H9BA 119.9 . .
C10B C9B H9BA 119.9 . .
C9B C10B C5B 120.2(5) . .
C9B C10B H10B 119.9 . .
C5B C10B H10B 119.9 . .
C12A C11A C16A 116.8(8) . .
C12A C11A P4 124.1(5) . .
C16A C11A P4 119.1(9) . .
C13A C12A C11A 122.4(5) . .
C13A C12A H12A 118.8 . .
C11A C12A H12A 118.8 . .
C14A C13A C12A 118.3(8) . .
C14A C13A H13A 120.9 . .
C12A C13A H13A 120.9 . .
C15A C14A C13A 122.1(11) . .
C15A C14A H14A 118.9 . .
C13A C14A H14A 118.9 . .
C14A C15A C16A 117.7(15) . .
C14A C15A H15A 121.2 . .
C16A C15A H15A 121.2 . .
C11A C16A C15A 122.8(14) . .
C11A C16A H16A 118.6 . .
C15A C16A H16A 118.6 . .
C16B C11B C12B 124.1(19) . .
C16B C11B P4 125.5(19) . .
C12B C11B P4 110.4(9) . .
C13B C12B C11B 115.4(12) . .
C13B C12B H12B 122.3 . .
C11B C12B H12B 122.3 . .
C14B C13B C12B 126(2) . .
C14B C13B H13B 116.9 . .
C12B C13B H13B 116.9 . .
C13B C14B C15B 113(3) . .
C13B C14B H14B 123.5 . .
C15B C14B H14B 123.5 . .
C14B C15B C16B 127(4) . .
C14B C15B H15B 116.5 . .
C16B C15B H15B 116.5 . .
C11B C16B C15B 114(3) . .
C11B C16B H16B 122.8 . .
C15B C16B H16B 122.8 . .
C17 O17 H17 109.5 . .
O17 C17 C18 117.9(6) . .
O17 C17 H17A 107.8 . .
C18 C17 H17A 107.8 . .
O17 C17 H17B 107.8 . .
C18 C17 H17B 107.8 . .
H17A C17 H17B 107.2 . .
C17 C18 H18A 109.5 . .
C17 C18 H18B 109.5 . .
H18A C18 H18B 109.5 . .
C17 C18 H18C 109.5 . .
H18A C18 H18C 109.5 . .
H18B C18 H18C 109.5 . .

loop_
_geom_bond_atom_site_label_1
_geom_bond_atom_site_label_2
_geom_bond_distance
_geom_bond_site_symmetry_2
Zn1 O1 1.9941(17) .
Zn1 O1 1.9941(17) 2_755
Zn1 Cl1 2.2302(8) .
Zn1 Cl1 2.2302(8) 2_755
C1 O2 1.224(3) .
C1 O1 1.269(3) .
C1 C2 1.517(3) .
C2 C3 1.523(4) .
C2 H2A 0.9700 .
C2 H2B 0.9700 .
C3 P4 1.809(3) .
C3 H3A 0.9700 .
C3 H3B 0.9700 .
P4 C11B 1.800(4) .
P4 C11A 1.800(3) .
P4 C5B 1.803(3) .
P4 C5A 1.803(5) .
P4 C4 1.810(2) .
C4 C4 1.519(4) 2_755
C4 H4A 0.9700 .
C4 H4B 0.9700 .
C5A C10A 1.389(5) .
C5A C6A 1.389(5) .
C6A C7A 1.388(5) .
C6A H6AA 0.9300 .
C7A C8A 1.388(5) .
C7A H7AA 0.9300 .
C8A C9A 1.385(5) .
C8A H8AA 0.9300 .
C9A C10A 1.388(5) .
C9A H9AA 0.9300 .
C10A H10A 0.9300 .
C5B C6B 1.387(4) .
C5B C10B 1.393(4) .
C6B C7B 1.385(4) .
C6B H6BA 0.9300 .
C7B C8B 1.384(5) .
C7B H7BA 0.9300 .
C8B C9B 1.378(5) .
C8B H8BA 0.9300 .
C9B C10B 1.383(4) .
C9B H9BA 0.9300 .
C10B H10B 0.9300 .
C11A C12A 1.388(4) .
C11A C16A 1.390(4) .
C12A C13A 1.386(4) .
C12A H12A 0.9300 .
C13A C14A 1.379(4) .
C13A H13A 0.9300 .
C14A C15A 1.377(4) .
C14A H14A 0.9300 .
C15A C16A 1.390(4) .
C15A H15A 0.9300 .
C16A H16A 0.9300 .
C11B C16B 1.388(5) .
C11B C12B 1.389(5) .
C12B C13B 1.386(5) .
C12B H12B 0.9300 .
C13B C14B 1.383(5) .
C13B H13B 0.9300 .
C14B C15B 1.384(5) .
C14B H14B 0.9300 .
C15B C16B 1.390(5) .
C15B H15B 0.9300 .
C16B H16B 0.9300 .
O17 C17 1.330(7) .
O17 H17 0.8200 .
C17 C18 1.455(5) .
C17 H17A 0.9700 .
C17 H17B 0.9700 .
C18 H18A 0.9600 .
C18 H18B 0.9600 .
C18 H18C 0.9600 .

loop_
_geom_torsion_atom_site_label_1
_geom_torsion_atom_site_label_2
_geom_torsion_atom_site_label_3
_geom_torsion_atom_site_label_4
_geom_torsion
_geom_torsion_site_symmetry_1
_geom_torsion_site_symmetry_4
O2 C1 O1 Zn1 -6.9(4) . .
C2 C1 O1 Zn1 173.30(18) . .
O1 Zn1 O1 C1 -173.0(2) 2_755 .
Cl1 Zn1 O1 C1 -62.38(19) . .
Cl1 Zn1 O1 C1 77.80(19) 2_755 .
O2 C1 C2 C3 -170.2(3) . .
O1 C1 C2 C3 9.6(4) . .
C1 C2 C3 P4 -68.4(3) . .
C2 C3 P4 C11B -143.6(7) . .
C2 C3 P4 C11A -150.0(3) . .
C2 C3 P4 C5B -30.1(3) . .
C2 C3 P4 C5A -25.6(5) . .
C2 C3 P4 C4 92.5(2) . .
C11B P4 C4 C4 -86.5(6) . 2_755
C11A P4 C4 C4 -84.2(3) . 2_755
C5B P4 C4 C4 160.6(2) . 2_755
C5A P4 C4 C4 150.4(7) . 2_755
C3 P4 C4 C4 34.49(13) . 2_755
C11B P4 C5A C10A 35.6(15) . .
C11A P4 C5A C10A 40.1(14) . .
C5B P4 C5A C10A 76(4) . .
C3 P4 C5A C10A -79.0(12) . .
C4 P4 C5A C10A 159.2(10) . .
C11B P4 C5A C6A -144.4(10) . .
C11A P4 C5A C6A -139.9(9) . .
C5B P4 C5A C6A -104(4) . .
C3 P4 C5A C6A 101.0(9) . .
C4 P4 C5A C6A -20.8(11) . .
C10A C5A C6A C7A 0.1(3) . .
P4 C5A C6A C7A -179.9(15) . .
C5A C6A C7A C8A 0.1(3) . .
C6A C7A C8A C9A -0.4(8) . .
C7A C8A C9A C10A 0.5(11) . .
C8A C9A C10A C5A -0.3(10) . .
C6A C5A C10A C9A 0.0(7) . .
P4 C5A C10A C9A 180.0(13) . .
C11B P4 C5B C6B -170.3(6) . .
C11A P4 C5B C6B -165.5(4) . .
C5A P4 C5B C6B 48(4) . .
C3 P4 C5B C6B 74.6(4) . .
C4 P4 C5B C6B -51.8(4) . .
C11B P4 C5B C10B 11.3(8) . .
C11A P4 C5B C10B 16.1(6) . .
C5A P4 C5B C10B -130(4) . .
C3 P4 C5B C10B -103.8(5) . .
C4 P4 C5B C10B 129.8(5) . .
C10B C5B C6B C7B 0.2(3) . .
P4 C5B C6B C7B -178.2(4) . .
C5B C6B C7B C8B -0.1(3) . .
C6B C7B C8B C9B 0.1(6) . .
C7B C8B C9B C10B -0.3(7) . .
C8B C9B C10B C5B 0.4(7) . .
C6B C5B C10B C9B -0.4(5) . .
P4 C5B C10B C9B 177.9(5) . .
C11B P4 C11A C12A 141(7) . .
C5B P4 C11A C12A 94.2(6) . .
C5A P4 C11A C12A 100.2(9) . .
C3 P4 C11A C12A -142.6(5) . .
C4 P4 C11A C12A -20.1(6) . .
C11B P4 C11A C16A -38(7) . .
C5B P4 C11A C16A -84.9(5) . .
C5A P4 C11A C16A -78.9(8) . .
C3 P4 C11A C16A 38.3(5) . .
C4 P4 C11A C16A 160.8(4) . .
C16A C11A C12A C13A -0.1(2) . .
P4 C11A C12A C13A -179.3(5) . .
C11A C12A C13A C14A -0.5(3) . .
C12A C13A C14A C15A 1.5(5) . .
C13A C14A C15A C16A -1.7(7) . .
C12A C11A C16A C15A -0.1(5) . .
P4 C11A C16A C15A 179.1(6) . .
C14A C15A C16A C11A 1.0(7) . .
C11A P4 C11B C16B 119(7) . .
C5B P4 C11B C16B -106.1(10) . .
C5A P4 C11B C16B -99.6(12) . .
C3 P4 C11B C16B 13.9(11) . .
C4 P4 C11B C16B 139.1(10) . .
C11A P4 C11B C12B -58(6) . .
C5B P4 C11B C12B 76.5(12) . .
C5A P4 C11B C12B 83.0(13) . .
C3 P4 C11B C12B -163.5(10) . .
C4 P4 C11B C12B -38.4(13) . .
C16B C11B C12B C13B -0.1(3) . .
P4 C11B C12B C13B 177.4(12) . .
C11B C12B C13B C14B -0.1(3) . .
C12B C13B C14B C15B 0.2(6) . .
C13B C14B C15B C16B -0.1(8) . .
C12B C11B C16B C15B 0.1(6) . .
P4 C11B C16B C15B -177.0(14) . .
C14B C15B C16B C11B 0.0(9) . .
